data_2105825
loop_
_publ_author_name
'Rodr\'iguez-Velamaz\'an, Jos\'e Alberto'
'Ca\~nadillas-Delgado, Laura'
'Castro, Miguel'
'McIntyre, Garry J.'
'Real, Jos\'e Antonio'

_publ_section_title
;
 Temperature- and pressure-dependent structural study of
 {Fe(pmd)~2~[Ag(CN)~2~]~2~}~<i>n~</i> spin-crossover compound by neutron
 Laue diffraction
;
_journal_issue 3
_journal_name_full 'Acta Crystallographica Section B'
_journal_page_first 436
_journal_page_last 443
_journal_paper_doi 10.1107/S2052520614003023
_journal_volume 70
_journal_year 2014
_chemical_formula_moiety 'C12 H8 Ag2 Fe N8'
_chemical_formula_sum 'C12 H8 Ag2 Fe N8'
_chemical_formula_weight 535.83
_space_group_IT_number 56
_symmetry_cell_setting orthorhombic
_symmetry_space_group_name_Hall '-P 2ab 2ac'
_symmetry_space_group_name_H-M 'P c c n'
_atom_sites_solution_hydrogens difmap
_atom_sites_solution_primary direct
_atom_sites_solution_secondary difmap
_audit_creation_method SHELXL-97
_cell_angle_alpha 90.00
_cell_angle_beta 90.00
_cell_angle_gamma 90.00
_cell_formula_units_Z 4
_cell_length_a 15.782(3)
_cell_length_b 8.235(3)
_cell_length_c 13.325(3)
_cell_measurement_temperature 250(2)
_cell_volume 1731.8(8)
_computing_cell_refinement 'NEWLAUEGEN (J. Campbell et al, 1998)'
_computing_data_reduction 'ARGONNE-BOXES(C. Wilkinson et al,1988)& LAUENORM (J. W. Campbell et al,1986'
_computing_structure_refinement 'SHELXL-97 (Sheldrick, 1997)'
_diffrn_ambient_temperature 250(2)
_diffrn_measured_fraction_theta_full 0.564
_diffrn_measured_fraction_theta_max 0.564
_diffrn_measurement_device_type 'ILL-VIVALDI Laue single xtal diffractometer'
_diffrn_radiation_source 'ILL neutron source'
_diffrn_radiation_type neutron
_diffrn_radiation_wavelength 0.90-3.00
_diffrn_reflns_av_R_equivalents 0.3781
_diffrn_reflns_av_sigmaI/netI 0.2083
_diffrn_reflns_limit_h_max 10
_diffrn_reflns_limit_h_min -17
_diffrn_reflns_limit_k_max 8
_diffrn_reflns_limit_k_min -8
_diffrn_reflns_limit_l_max 13
_diffrn_reflns_limit_l_min -14
_diffrn_reflns_number 2764
_diffrn_reflns_theta_full 31.12
_diffrn_reflns_theta_max 31.12
_diffrn_reflns_theta_min 4.25
_exptl_absorpt_coefficient_mu 0.091
_exptl_absorpt_correction_type none
_exptl_crystal_colour orange-yellow
_exptl_crystal_density_diffrn 2.055
_exptl_crystal_density_method 'not measured'
_exptl_crystal_description prism
_exptl_crystal_F_000 584
_exptl_crystal_size_max 1.0
_exptl_crystal_size_mid 0.6
_exptl_crystal_size_min 0.5
_refine_diff_density_max 0.793
_refine_diff_density_min -0.746
_refine_ls_extinction_method none
_refine_ls_goodness_of_fit_ref 1.544
_refine_ls_hydrogen_treatment refall
_refine_ls_matrix_type full
_refine_ls_number_parameters 142
_refine_ls_number_reflns 661
_refine_ls_number_restraints 0
_refine_ls_restrained_S_all 1.544
_refine_ls_R_factor_all 0.2171
_refine_ls_R_factor_gt 0.1916
_refine_ls_shift/su_max 0.000
_refine_ls_shift/su_mean 0.000
_refine_ls_structure_factor_coef Fsqd
_refine_ls_weighting_details 'calc w=1/[\s^2^(Fo^2^)+(0.0553P)^2^+130.1284P] where P=(Fo^2^+2Fc^2^)/3'
_refine_ls_weighting_scheme calc
_refine_ls_wR_factor_gt 0.3370
_refine_ls_wR_factor_ref 0.3464
_reflns_number_gt 600
_reflns_number_total 661
_reflns_threshold_expression >2sigma(I)
_cod_data_source_file xk5013sup1.cif
_cod_data_source_block fepmd7
_cod_depositor_comments 'Adding full bibliography for 2105819--2105831.cif.'
_cod_database_code 2105825

loop_
_symmetry_equiv_pos_as_xyz
'x, y, z'
'-x+1/2, -y+1/2, z'
'x+1/2, -y, -z+1/2'
'-x, y+1/2, -z+1/2'
'-x, -y, -z'
'x-1/2, y-1/2, -z'
'-x-1/2, y, z-1/2'
'x, -y-1/2, z-1/2'

loop_
_atom_site_type_symbol
_atom_site_label
_atom_site_fract_x
_atom_site_fract_y
_atom_site_fract_z
_atom_site_U_iso_or_equiv
_atom_site_adp_type
_atom_site_calc_flag
_atom_site_refinement_flags
_atom_site_occupancy
_atom_site_symmetry_multiplicity
C C1 0.6307(15) 0.545(3) 0.9491(15) 0.048(5) Uani d . 1 1
C C2 0.5871(11) 0.470(2) 0.8693(15) 0.037(5) Uani d . 1 1
C C3 0.5949(10) 0.325(2) 1.0500(11) 0.037(5) Uani d . 1 1
C C4 0.5489(12) 0.320(3) 0.8849(15) 0.041(5) Uani d . 1 1
C C5 0.3278(10) 0.077(2) 0.8743(11) 0.034(4) Uani d . 1 1
C C6 0.3878(10) 0.083(2) 1.1957(10) 0.031(4) Uani d . 1 1
Ag Ag1 0.2901(11) 0.087(2) 1.3045(11) 0.031(5) Uani d . 1 1
Fe Fe1 0.5000 0.0000 1.0000 0.019(5) Uani d S 1 2
N N1 0.5525(8) 0.2448(13) 0.9752(9) 0.026(3) Uani d . 1 1
N N2 0.6311(9) 0.4681(17) 1.0401(9) 0.041(4) Uani d . 1 1
N N3 0.4369(7) 0.0673(17) 1.1340(8) 0.035(3) Uani d . 1 1
N N4 0.3907(8) 0.0590(17) 0.9138(8) 0.035(3) Uani d . 1 1
H H1 0.660(3) 0.650(8) 0.946(3) 0.089(18) Uani d . 1 1
H H2 0.593(3) 0.521(6) 0.794(4) 0.083(14) Uani d . 1 1
H H3 0.592(2) 0.264(5) 1.123(3) 0.059(11) Uani d . 1 1
H H4 0.518(3) 0.261(4) 0.828(3) 0.049(10) Uani d . 1 1

loop_
_atom_site_aniso_label
_atom_site_aniso_U_11
_atom_site_aniso_U_22
_atom_site_aniso_U_33
_atom_site_aniso_U_12
_atom_site_aniso_U_13
_atom_site_aniso_U_23
C1 0.062(14) 0.046(13) 0.037(12) -0.017(12) 0.001(10) 0.005(12)
C2 0.041(11) 0.029(11) 0.040(13) -0.009(9) -0.002(8) 0.018(8)
C3 0.042(10) 0.056(13) 0.013(10) -0.029(10) -0.015(6) 0.010(8)
C4 0.033(10) 0.059(15) 0.030(10) 0.020(10) 0.005(8) 0.016(11)
C5 0.021(8) 0.042(12) 0.037(9) 0.011(8) -0.018(7) -0.002(8)
C6 0.037(9) 0.035(11) 0.020(8) 0.003(8) 0.002(7) -0.002(7)
Ag1 0.030(9) 0.040(14) 0.024(8) 0.007(8) 0.004(7) 0.009(8)
Fe1 0.032(11) 0.019(13) 0.006(8) -0.004(6) 0.006(5) -0.002(5)
N1 0.025(6) 0.030(7) 0.024(5) -0.009(5) 0.000(5) -0.001(5)
N2 0.048(8) 0.042(9) 0.032(8) -0.013(7) 0.005(6) -0.011(6)
N3 0.025(6) 0.055(9) 0.024(7) -0.005(7) 0.021(5) -0.007(5)
N4 0.030(7) 0.042(8) 0.032(7) 0.001(7) -0.008(5) 0.013(6)
H1 0.12(4) 0.10(4) 0.04(3) -0.07(4) 0.02(2) 0.00(3)
H2 0.09(3) 0.10(4) 0.06(3) -0.01(3) 0.01(2) 0.01(3)
H3 0.06(3) 0.08(3) 0.03(2) -0.01(2) -0.020(16) 0.013(19)
H4 0.09(3) 0.012(19) 0.04(2) -0.019(18) -0.02(2) 0.016(15)

loop_
_atom_type_symbol
_atom_type_description
_atom_type_scat_dispersion_real
_atom_type_scat_dispersion_imag
_atom_type_scat_source
C C 0.0000 0.0000 'International Tables Vol C Tables 4.2.6.8 and 6.1.1.4'
H H 0.0000 0.0000 'International Tables Vol C Tables 4.2.6.8 and 6.1.1.4'
Ag Ag 0.0000 0.0000 'International Tables Vol C Tables 4.2.6.8 and 6.1.1.4'
Fe Fe 0.0000 0.0000 'International Tables Vol C Tables 4.2.6.8 and 6.1.1.4'
N N 0.0000 0.0000 'International Tables Vol C Tables 4.2.6.8 and 6.1.1.4'

loop_
_geom_angle_atom_site_label_1
_geom_angle_atom_site_label_2
_geom_angle_atom_site_label_3
_geom_angle_site_symmetry_1
_geom_angle_site_symmetry_3
_geom_angle
N2 C1 C2 . . 118(2)
N2 C1 H1 . . 116(3)
C2 C1 H1 . . 126(3)
C4 C2 C1 . . 119.1(18)
C4 C2 H2 . . 121(3)
C1 C2 H2 . . 119(3)
N2 C3 N1 . . 124.7(14)
N2 C3 H3 . . 121(2)
N1 C3 H3 . . 114(2)
N1 C4 C2 . . 121(2)
N1 C4 H4 . . 118(3)
C2 C4 H4 . . 121(2)
N4 C5 Ag1 . 7_655 174.4(17)
N3 C6 Ag1 . . 173.5(16)
C5 Ag1 C6 7_656 . 163.1(10)
C5 Ag1 N2 7_656 4_647 93.3(8)
C6 Ag1 N2 . 4_647 101.0(8)
C5 Ag1 Ag1 7_656 2 69.7(8)
C6 Ag1 Ag1 . 2 109.0(9)
N2 Ag1 Ag1 4_647 2 122.9(6)
N3 Fe1 N3 5_657 . 180.000(3)
N3 Fe1 N4 5_657 5_657 90.8(4)
N3 Fe1 N4 . 5_657 89.2(4)
N3 Fe1 N4 5_657 . 89.2(4)
N3 Fe1 N4 . . 90.8(4)
N4 Fe1 N4 5_657 . 180.000(2)
N3 Fe1 N1 5_657 5_657 93.6(5)
N3 Fe1 N1 . 5_657 86.4(5)
N4 Fe1 N1 5_657 5_657 90.8(5)
N4 Fe1 N1 . 5_657 89.2(5)
N3 Fe1 N1 5_657 . 86.4(5)
N3 Fe1 N1 . . 93.6(5)
N4 Fe1 N1 5_657 . 89.2(5)
N4 Fe1 N1 . . 90.8(5)
N1 Fe1 N1 5_657 . 180.0000(10)
C4 N1 C3 . . 116.6(16)
C4 N1 Fe1 . . 122.3(14)
C3 N1 Fe1 . . 121.0(10)
C3 N2 C1 . . 120.1(17)
C3 N2 Ag1 . 4_657 117.6(11)
C1 N2 Ag1 . 4_657 122.2(15)
C6 N3 Fe1 . . 163.5(12)
C5 N4 Fe1 . . 172.1(13)

loop_
_geom_bond_atom_site_label_1
_geom_bond_atom_site_label_2
_geom_bond_site_symmetry_2
_geom_bond_distance
C1 N2 . 1.37(3)
C1 C2 . 1.41(3)
C1 H1 . 0.98(8)
C2 C4 . 1.39(3)
C2 H2 . 1.09(6)
C3 N2 . 1.32(2)
C3 N1 . 1.37(2)
C3 H3 . 1.10(4)
C4 N1 . 1.35(2)
C4 H4 . 1.02(6)
C5 N4 . 1.135(18)
C5 Ag1 7_655 2.08(2)
C6 N3 . 1.137(18)
C6 Ag1 . 2.12(2)
Ag1 C5 7_656 2.08(2)
Ag1 N2 4_647 2.61(2)
Ag1 Ag1 2 2.97(4)
Fe1 N3 5_657 2.119(10)
Fe1 N3 . 2.119(10)
Fe1 N4 5_657 2.128(11)
Fe1 N4 . 2.128(11)
Fe1 N1 5_657 2.205(11)
Fe1 N1 . 2.205(11)
N2 Ag1 4_657 2.61(2)
